data_7038632
loop_
_publ_author_name
'Chattopadhyay, Krishna'
'Shaw, Bikash Kumar'
'Saha, Shyamal Kumar'
'Ray, Debashis'

_publ_section_title
;
 Unique trapping of paddlewheel copper(ii) carboxylate by ligand-bound
 {Cu2} fragments for [Cu6] assembly.
;
_journal_issue 16
_journal_name_full 'Dalton transactions (Cambridge, England : 2003)'
_journal_page_first 6928
_journal_page_last 6938
_journal_paper_doi 10.1039/c6dt00103c
_journal_volume 45
_journal_year 2016
_chemical_formula_moiety 'C66 H84 Cu6 N8 O16, 4(Cl O4), 2(H2 O)'
_chemical_formula_sum 'C66 H88 Cl4 Cu6 N8 O34'
_chemical_formula_weight 2060.48
_chemical_name_systematic
;
 ?
;
_space_group_IT_number 15
_symmetry_cell_setting monoclinic
_symmetry_space_group_name_Hall '-C 2yc'
_symmetry_space_group_name_H-M 'C 1 2/c 1'
_atom_sites_solution_hydrogens geom
_atom_sites_solution_primary direct
_atom_sites_solution_secondary difmap
_audit_creation_method SHELXL-97
_audit_update_record
;
2016-02-03 deposited with the CCDC.
2016-02-29 downloaded from the CCDC.
;
_cell_angle_alpha 90.00
_cell_angle_beta 114.482(6)
_cell_angle_gamma 90.00
_cell_formula_units_Z 4
_cell_length_a 30.454(6)
_cell_length_b 13.005(3)
_cell_length_c 24.876(5)
_cell_measurement_reflns_used 44447
_cell_measurement_temperature 295
_cell_measurement_theta_max 25.00
_cell_measurement_theta_min 1.73
_cell_volume 8966(3)
_computing_cell_refinement 'Bruker SMART'
_computing_data_collection 'Bruker SMART'
_computing_data_reduction 'Bruker SMART'
_computing_molecular_graphics Diamond
_computing_publication_material 'SHELXL-97 (Sheldrick, 1997), PLATON (Spek, 2009)'
_computing_structure_refinement 'SHELXL-97 (Sheldrick, 1997)'
_computing_structure_solution 'SHELXS-97 (Sheldrick, 1997)'
_diffrn_ambient_temperature 295
_diffrn_measured_fraction_theta_full 0.989
_diffrn_measured_fraction_theta_max 0.989
_diffrn_measurement_device_type 'CCD area detector'
_diffrn_measurement_method '\f and \w scans'
_diffrn_radiation_monochromator graphite
_diffrn_radiation_source 'fine-focus sealed tube'
_diffrn_radiation_type MoK\a
_diffrn_radiation_wavelength 0.71073
_diffrn_reflns_av_R_equivalents 0.0487
_diffrn_reflns_av_unetI/netI 0.0328
_diffrn_reflns_limit_h_max 36
_diffrn_reflns_limit_h_min -32
_diffrn_reflns_limit_k_max 15
_diffrn_reflns_limit_k_min -15
_diffrn_reflns_limit_l_max 29
_diffrn_reflns_limit_l_min -29
_diffrn_reflns_number 44447
_diffrn_reflns_theta_full 24.98
_diffrn_reflns_theta_max 24.98
_diffrn_reflns_theta_min 1.73
_exptl_absorpt_coefficient_mu 1.600
_exptl_absorpt_correction_T_max 0.762
_exptl_absorpt_correction_T_min 0.610
_exptl_absorpt_correction_type multi-scan
_exptl_absorpt_process_details 'SADABS (Sheldrick, 1997)'
_exptl_crystal_colour green
_exptl_crystal_density_diffrn 1.526
_exptl_crystal_density_method 'not measured'
_exptl_crystal_description block
_exptl_crystal_F_000 4216
_exptl_crystal_size_max 0.32
_exptl_crystal_size_mid 0.25
_exptl_crystal_size_min 0.17
_refine_diff_density_max 1.598
_refine_diff_density_min -0.789
_refine_diff_density_rms 0.143
_refine_ls_extinction_method none
_refine_ls_goodness_of_fit_ref 1.101
_refine_ls_hydrogen_treatment constr
_refine_ls_matrix_type full
_refine_ls_number_parameters 525
_refine_ls_number_reflns 7803
_refine_ls_number_restraints 30
_refine_ls_restrained_S_all 1.101
_refine_ls_R_factor_all 0.1201
_refine_ls_R_factor_gt 0.0800
_refine_ls_shift/su_max 0.000
_refine_ls_shift/su_mean 0.000
_refine_ls_structure_factor_coef Fsqd
_refine_ls_weighting_details 'calc w=1/[\s^2^(Fo^2^)+(0.1154P)^2^+84.2126P] where P=(Fo^2^+2Fc^2^)/3'
_refine_ls_weighting_scheme calc
_refine_ls_wR_factor_gt 0.2120
_refine_ls_wR_factor_ref 0.2579
_reflns_number_gt 5314
_reflns_number_total 7803
_reflns_threshold_expression I>2sigma(I)
_cod_data_source_file c6dt00103c2.cif
_cod_data_source_block complex_3
_cod_depositor_comments 'Adding full bibliography for 7038630--7038632.cif.'
_cod_original_sg_symbol_H-M 'C 2/c'
_cod_database_code 7038632

loop_
_symmetry_equiv_pos_as_xyz
'x, y, z'
'-x, y, -z+1/2'
'x+1/2, y+1/2, z'
'-x+1/2, y+1/2, -z+1/2'
'-x, -y, -z'
'x, -y, z-1/2'
'-x+1/2, -y+1/2, -z'
'x+1/2, -y+1/2, z-1/2'

loop_
_atom_site_label
_atom_site_type_symbol
_atom_site_fract_x
_atom_site_fract_y
_atom_site_fract_z
_atom_site_U_iso_or_equiv
_atom_site_adp_type
_atom_site_occupancy
_atom_site_symmetry_multiplicity
_atom_site_calc_flag
_atom_site_refinement_flags
_atom_site_disorder_assembly
_atom_site_disorder_group
Cu1 Cu 0.09466(3) 0.27971(8) -0.06028(4) 0.0556(3) Uani 1 1 d . B .
Cu2 Cu 0.13584(4) 0.19752(9) 0.06220(4) 0.0603(3) Uani 1 1 d . B .
Cu3 Cu 0.20808(3) 0.21731(7) -0.00674(4) 0.0475(3) Uani 1 1 d . . .
O1 O 0.0995(2) 0.3162(5) 0.0172(2) 0.0604(14) Uani 1 1 d . . .
C1 C 0.0868(3) 0.4024(7) 0.0351(4) 0.060(2) Uani 1 1 d . . .
C2 C 0.0964(3) 0.4163(8) 0.0953(4) 0.070(2) Uani 1 1 d . . .
C3 C 0.0840(4) 0.5102(10) 0.1141(5) 0.088(3) Uani 1 1 d . . .
H3 H 0.0907 0.5188 0.1539 0.106 Uiso 1 1 calc R . .
C4 C 0.0621(4) 0.5896(11) 0.0751(7) 0.098(4) Uani 1 1 d . . .
C5 C 0.0529(4) 0.5751(9) 0.0173(5) 0.086(3) Uani 1 1 d . . .
H5 H 0.0383 0.6283 -0.0090 0.103 Uiso 1 1 calc R . .
C6 C 0.0641(3) 0.4858(8) -0.0049(4) 0.067(2) Uani 1 1 d . . .
C7 C 0.0506(6) 0.6903(12) 0.0980(8) 0.142(6) Uani 1 1 d . . .
H7A H 0.0327 0.7343 0.0652 0.213 Uiso 1 1 calc R . .
H7B H 0.0802 0.7237 0.1231 0.213 Uiso 1 1 calc R . .
H7C H 0.0318 0.6763 0.1200 0.213 Uiso 1 1 calc R . .
C8 C 0.0550(3) 0.4812(8) -0.0652(5) 0.079(3) Uani 1 1 d . . .
H8 H 0.0407 0.5392 -0.0873 0.094 Uiso 1 1 calc R . .
N1 N 0.0638(3) 0.4084(7) -0.0935(3) 0.074(2) Uani 1 1 d . . .
C9 C 0.0534(5) 0.4164(10) -0.1571(5) 0.102(4) Uani 1 1 d . . .
H9A H 0.0212 0.3907 -0.1810 0.122 Uiso 1 1 calc R . .
H9B H 0.0551 0.4876 -0.1677 0.122 Uiso 1 1 calc R . .
C10 C 0.0897(4) 0.3545(11) -0.1677(4) 0.100(4) Uani 1 1 d . . .
H10A H 0.1208 0.3884 -0.1504 0.120 Uiso 1 1 calc R . .
H10B H 0.0804 0.3475 -0.2098 0.120 Uiso 1 1 calc R . .
N2 N 0.0929(3) 0.2513(7) -0.1405(3) 0.071(2) Uani 1 1 d . . .
H2 H 0.1213 0.2215 -0.1356 0.085 Uiso 1 1 d R . .
C11 C 0.0536(4) 0.1818(10) -0.1765(4) 0.084(3) Uani 1 1 d . . .
H11A H 0.0613 0.1516 -0.2072 0.101 Uiso 1 1 calc R . .
H11B H 0.0241 0.2212 -0.1955 0.101 Uiso 1 1 calc R . .
C12 C 0.0455(4) 0.0990(10) -0.1411(5) 0.097(4) Uani 1 1 d . . .
H12A H 0.0197 0.0541 -0.1662 0.116 Uiso 1 1 calc R . .
H12B H 0.0746 0.0583 -0.1221 0.116 Uiso 1 1 calc R . .
O2 O 0.0329(2) 0.1470(6) -0.0980(3) 0.0819(19) Uani 1 1 d . . .
H2A H 0.0282 0.1027 -0.0775 0.123 Uiso 1 1 d R . .
C13 C 0.1199(4) 0.3425(10) 0.1404(5) 0.085(3) Uani 1 1 d . . .
H13 H 0.1220 0.3579 0.1779 0.102 Uiso 1 1 calc R . .
N3 N 0.1389(3) 0.2554(8) 0.1346(3) 0.078(2) Uani 1 1 d . B .
C14 C 0.1649(6) 0.1845(11) 0.1848(5) 0.128(6) Uani 1 1 d D . .
H14A H 0.1989 0.2024 0.2029 0.154 Uiso 1 1 calc R A 1
H14B H 0.1521 0.1917 0.2144 0.154 Uiso 1 1 calc R A 1
C15A C 0.1598(7) 0.0833(12) 0.1653(7) 0.090(5) Uiso 0.70 1 d PD B 1
H15A H 0.1272 0.0599 0.1560 0.108 Uiso 0.70 1 calc PR B 1
H15B H 0.1819 0.0397 0.1963 0.108 Uiso 0.70 1 calc PR B 1
C15B C 0.1899(14) 0.102(3) 0.1760(8) 0.115(15) Uiso 0.30 1 d PD B 2
H15C H 0.1868 0.0432 0.1981 0.138 Uiso 0.30 1 calc PR B 2
H15D H 0.2239 0.1194 0.1905 0.138 Uiso 0.30 1 calc PR B 2
N4 N 0.1702(4) 0.0749(7) 0.1104(4) 0.087(3) Uani 1 1 d D . .
H40 H 0.2021 0.0794 0.1179 0.104 Uiso 1 1 d R B .
C16 C 0.1523(6) -0.0368(13) 0.0893(9) 0.152(7) Uani 1 1 d D B .
H16A H 0.1708 -0.0817 0.1221 0.183 Uiso 1 1 calc R C 1
H16B H 0.1192 -0.0399 0.0852 0.183 Uiso 1 1 calc R C 1
C17A C 0.1523(8) -0.0832(18) 0.0391(7) 0.100 Uiso 0.50 1 d PD B 1
H17A H 0.1426 -0.1545 0.0376 0.120 Uiso 0.50 1 calc PR B 1
H17B H 0.1847 -0.0816 0.0406 0.120 Uiso 0.50 1 calc PR B 1
C17B C 0.1617(7) -0.057(2) 0.0399(7) 0.100 Uiso 0.50 1 d PD B 2
H17C H 0.1695 -0.1288 0.0390 0.120 Uiso 0.50 1 calc PR B 2
H17D H 0.1891 -0.0161 0.0419 0.120 Uiso 0.50 1 calc PR B 2
O3 O 0.1200(4) -0.0307(7) -0.0124(5) 0.140(4) Uani 1 1 d D . .
H3O H 0.1041 -0.0202 -0.0564 0.150 Uiso 1 1 d . . .
O4 O 0.13872(17) 0.1718(4) -0.0126(2) 0.0497(12) Uani 1 1 d . . .
H4 H 0.1292 0.1020 -0.0279 0.060 Uiso 1 1 calc R B .
O5 O 0.1873(2) 0.3614(4) -0.0247(2) 0.0614(14) Uani 1 1 d . . .
O7 O 0.2606(2) 0.4162(4) -0.0106(3) 0.0630(15) Uani 1 1 d . . .
C18 C 0.2177(3) 0.4311(6) -0.0203(3) 0.058(2) Uani 1 1 d . B .
C19 C 0.2001(4) 0.5422(7) -0.0258(4) 0.073(3) Uani 1 1 d . . .
H19A H 0.2138 0.5815 -0.0484 0.088 Uiso 1 1 calc R B .
H19B H 0.1653 0.5438 -0.0470 0.088 Uiso 1 1 calc R . .
C20 C 0.2145(3) 0.5909(6) 0.0342(4) 0.068(2) Uani 1 1 d . B .
C21 C 0.1924(5) 0.5602(13) 0.0702(6) 0.126(5) Uani 1 1 d . . .
H21 H 0.1692 0.5086 0.0574 0.151 Uiso 1 1 calc R B .
C22 C 0.2043(6) 0.605(2) 0.1248(8) 0.183(10) Uani 1 1 d . B .
H22 H 0.1902 0.5818 0.1494 0.220 Uiso 1 1 calc R . .
C23 C 0.2367(7) 0.6821(15) 0.1421(7) 0.133(6) Uani 1 1 d . . .
H23 H 0.2419 0.7190 0.1762 0.160 Uiso 1 1 calc R B .
C24 C 0.2623(8) 0.7067(11) 0.1090(8) 0.145(7) Uani 1 1 d . B .
H24 H 0.2871 0.7549 0.1228 0.174 Uiso 1 1 calc R . .
C25 C 0.2506(5) 0.6591(9) 0.0555(6) 0.102(4) Uani 1 1 d . . .
H25 H 0.2681 0.6745 0.0336 0.123 Uiso 1 1 calc R B .
O6 O 0.30315(19) 0.3012(4) 0.0906(2) 0.0555(13) Uani 1 1 d . . .
O8 O 0.22931(19) 0.2518(4) 0.0781(2) 0.0558(13) Uani 1 1 d . . .
C26 C 0.2699(3) 0.2880(6) 0.1086(3) 0.0502(18) Uani 1 1 d . B .
C27 C 0.2813(3) 0.3163(7) 0.1719(4) 0.063(2) Uani 1 1 d . . .
H27A H 0.2841 0.2533 0.1940 0.076 Uiso 1 1 calc R B .
H27B H 0.2542 0.3545 0.1725 0.076 Uiso 1 1 calc R . .
C28 C 0.3265(3) 0.3790(7) 0.2035(3) 0.055(2) Uani 1 1 d . B .
C29 C 0.3618(3) 0.3457(7) 0.2560(4) 0.063(2) Uani 1 1 d . . .
H29 H 0.3579 0.2829 0.2714 0.076 Uiso 1 1 calc R B .
C30 C 0.4026(3) 0.4026(9) 0.2865(4) 0.074(3) Uani 1 1 d . B .
H30 H 0.4260 0.3779 0.3218 0.089 Uiso 1 1 calc R . .
C31 C 0.4089(3) 0.4960(8) 0.2646(4) 0.071(3) Uani 1 1 d . . .
H31 H 0.4361 0.5356 0.2855 0.086 Uiso 1 1 calc R B .
C32 C 0.3749(4) 0.5296(7) 0.2124(5) 0.077(3) Uani 1 1 d . B .
H32 H 0.3795 0.5915 0.1967 0.093 Uiso 1 1 calc R . .
C33 C 0.3330(3) 0.4721(7) 0.1817(4) 0.067(2) Uani 1 1 d . . .
H33 H 0.3095 0.4970 0.1465 0.081 Uiso 1 1 calc R B .
Cl1 Cl 0.01495(15) 0.1270(4) 0.0540(2) 0.1562(19) Uani 1 1 d D . .
O9 O 0.0182(7) 0.0446(13) 0.0934(6) 0.251(9) Uani 1 1 d D D .
O10 O 0.0509(4) 0.1144(9) 0.0312(6) 0.155(4) Uani 1 1 d D D .
O11 O 0.0196(7) 0.2276(11) 0.0812(11) 0.298(12) Uani 1 1 d D D .
O12A O -0.0352(5) 0.146(3) 0.0162(13) 0.185(11) Uiso 0.50 1 d PD D 1
O12B O -0.0220(11) 0.105(3) -0.0043(8) 0.224(15) Uiso 0.50 1 d PD D 2
Cl2 Cl 0.30626(14) 0.0022(3) 0.20889(14) 0.1093(11) Uani 1 1 d D . .
O13 O 0.2922(6) -0.0827(10) 0.2291(7) 0.217(7) Uani 1 1 d D E .
O14 O 0.2848(5) 0.0289(13) 0.1510(4) 0.204(7) Uani 1 1 d D E .
O15A O 0.3364(8) 0.0720(16) 0.2475(9) 0.151(8) Uiso 0.50 1 d PD E 1
O16A O 0.3393(9) -0.062(2) 0.2028(14) 0.195(11) Uiso 0.50 1 d PD E 1
O15B O 0.2889(11) 0.0757(19) 0.2345(13) 0.201(12) Uiso 0.50 1 d PD E 2
O16B O 0.3544(4) 0.025(2) 0.2348(11) 0.156(8) Uiso 0.50 1 d PD E 2
O1W O 0.4228(15) -0.260(3) 0.1242(17) 0.241(15) Uiso 0.50 1 d P . .
O2W O 0.0863(13) 0.685(3) -0.2146(15) 0.219(13) Uiso 0.50 1 d P . .

loop_
_atom_site_aniso_label
_atom_site_aniso_U_11
_atom_site_aniso_U_22
_atom_site_aniso_U_33
_atom_site_aniso_U_23
_atom_site_aniso_U_13
_atom_site_aniso_U_12
Cu1 0.0501(6) 0.0710(7) 0.0398(5) -0.0002(4) 0.0126(4) 0.0050(5)
Cu2 0.0616(6) 0.0744(7) 0.0443(5) 0.0054(5) 0.0214(5) -0.0087(5)
Cu3 0.0411(5) 0.0575(6) 0.0400(5) 0.0001(4) 0.0127(4) -0.0033(4)
O1 0.063(3) 0.073(4) 0.046(3) -0.006(3) 0.023(3) -0.001(3)
C1 0.049(4) 0.074(6) 0.058(5) -0.019(4) 0.022(4) -0.015(4)
C2 0.057(5) 0.080(6) 0.072(6) -0.026(5) 0.028(5) -0.020(5)
C3 0.071(6) 0.114(9) 0.091(8) -0.051(7) 0.045(6) -0.029(6)
C4 0.074(7) 0.105(9) 0.120(10) -0.045(8) 0.044(7) -0.010(7)
C5 0.063(6) 0.076(7) 0.107(9) -0.026(6) 0.024(6) -0.002(5)
C6 0.044(4) 0.079(6) 0.070(6) -0.014(5) 0.015(4) -0.005(4)
C7 0.128(12) 0.127(12) 0.183(16) -0.068(11) 0.076(12) 0.008(9)
C8 0.060(6) 0.077(7) 0.081(7) 0.005(6) 0.011(5) 0.009(5)
N1 0.065(5) 0.085(6) 0.058(4) 0.004(4) 0.012(4) 0.016(4)
C9 0.128(10) 0.103(9) 0.060(6) 0.023(6) 0.025(7) 0.020(8)
C10 0.095(8) 0.148(12) 0.050(6) 0.021(7) 0.023(6) 0.006(8)
N2 0.050(4) 0.113(6) 0.044(4) 0.003(4) 0.014(3) 0.007(4)
C11 0.077(7) 0.110(9) 0.059(6) -0.024(6) 0.021(5) 0.005(6)
C12 0.055(6) 0.118(9) 0.098(8) -0.052(8) 0.011(6) -0.010(6)
O2 0.065(4) 0.103(5) 0.079(4) -0.009(4) 0.031(3) -0.012(4)
C13 0.092(8) 0.111(9) 0.062(6) -0.022(6) 0.042(6) -0.031(7)
N3 0.094(6) 0.095(6) 0.049(4) 0.003(4) 0.032(4) -0.020(5)
C14 0.190(15) 0.134(12) 0.040(5) 0.020(6) 0.027(7) -0.022(11)
N4 0.105(7) 0.095(6) 0.062(5) 0.022(5) 0.035(5) 0.002(5)
C16 0.145(14) 0.127(13) 0.189(18) 0.090(13) 0.074(13) 0.034(11)
O3 0.141(8) 0.079(5) 0.135(8) 0.007(5) -0.009(6) -0.025(5)
O4 0.040(3) 0.058(3) 0.047(3) -0.003(2) 0.014(2) -0.006(2)
O5 0.061(3) 0.057(3) 0.061(3) 0.004(3) 0.021(3) 0.005(3)
O7 0.056(4) 0.057(3) 0.069(4) 0.004(3) 0.020(3) 0.000(3)
C18 0.077(6) 0.052(5) 0.039(4) 0.006(3) 0.018(4) 0.002(4)
C19 0.081(6) 0.062(5) 0.071(6) 0.007(5) 0.026(5) 0.012(5)
C20 0.065(5) 0.047(5) 0.077(6) 0.000(4) 0.015(5) 0.004(4)
C21 0.094(9) 0.182(15) 0.110(10) -0.054(10) 0.050(8) -0.057(10)
C22 0.112(12) 0.33(3) 0.120(13) -0.099(17) 0.064(10) -0.040(16)
C23 0.128(14) 0.138(14) 0.096(11) -0.036(10) 0.010(10) 0.045(11)
C24 0.185(18) 0.078(9) 0.102(11) -0.005(8) -0.010(11) -0.038(10)
C25 0.115(9) 0.080(7) 0.093(8) 0.011(6) 0.023(7) -0.032(7)
O6 0.046(3) 0.078(4) 0.042(3) -0.007(3) 0.017(2) -0.009(3)
O8 0.050(3) 0.072(4) 0.042(3) -0.002(3) 0.017(3) -0.010(3)
C26 0.057(5) 0.052(4) 0.037(4) 0.003(3) 0.014(4) -0.004(4)
C27 0.066(5) 0.081(6) 0.049(5) 0.003(4) 0.031(4) -0.008(4)
C28 0.061(5) 0.068(5) 0.040(4) -0.008(4) 0.023(4) -0.001(4)
C29 0.073(6) 0.066(5) 0.048(5) 0.000(4) 0.023(4) 0.003(4)
C30 0.065(6) 0.100(8) 0.050(5) -0.015(5) 0.018(4) -0.002(5)
C31 0.061(5) 0.077(6) 0.072(6) -0.026(5) 0.023(5) -0.014(5)
C32 0.091(7) 0.054(5) 0.086(7) -0.007(5) 0.036(6) -0.005(5)
C33 0.068(6) 0.064(6) 0.062(5) -0.001(4) 0.019(4) 0.001(4)
Cl1 0.097(3) 0.186(5) 0.154(4) 0.035(3) 0.020(2) -0.054(3)
O9 0.29(2) 0.265(18) 0.170(13) 0.102(13) 0.067(13) -0.075(16)
O10 0.103(7) 0.177(10) 0.215(12) 0.011(9) 0.094(8) -0.039(7)
O11 0.231(19) 0.189(15) 0.47(3) -0.110(18) 0.15(2) -0.139(15)
Cl2 0.129(3) 0.100(2) 0.0760(19) 0.0156(16) 0.0192(18) 0.007(2)
O13 0.247(17) 0.149(11) 0.209(14) 0.046(10) 0.049(12) -0.056(11)
O14 0.210(13) 0.297(18) 0.074(6) 0.057(9) 0.027(7) 0.084(13)

loop_
_atom_type_symbol
_atom_type_description
_atom_type_scat_dispersion_real
_atom_type_scat_dispersion_imag
_atom_type_scat_source
C C 0.0033 0.0016 'International Tables Vol C Tables 4.2.6.8 and 6.1.1.4'
H H 0.0000 0.0000 'International Tables Vol C Tables 4.2.6.8 and 6.1.1.4'
Cl Cl 0.1484 0.1585 'International Tables Vol C Tables 4.2.6.8 and 6.1.1.4'
Cu Cu 0.3201 1.2651 'International Tables Vol C Tables 4.2.6.8 and 6.1.1.4'
N N 0.0061 0.0033 'International Tables Vol C Tables 4.2.6.8 and 6.1.1.4'
O O 0.0106 0.0060 'International Tables Vol C Tables 4.2.6.8 and 6.1.1.4'

loop_
_geom_angle_atom_site_label_1
_geom_angle_atom_site_label_2
_geom_angle_atom_site_label_3
_geom_angle
_geom_angle_site_symmetry_1
_geom_angle_site_symmetry_3
N1 Cu1 O1 92.1(3) . .
N1 Cu1 O4 165.5(3) . .
O1 Cu1 O4 79.8(2) . .
N1 Cu1 N2 85.7(3) . .
O1 Cu1 N2 175.5(3) . .
O4 Cu1 N2 101.5(3) . .
N1 Cu1 O2 106.8(3) . .
O1 Cu1 O2 106.6(2) . .
O4 Cu1 O2 87.2(2) . .
N2 Cu1 O2 77.8(3) . .
N1 Cu1 Cu2 132.5(2) . .
O1 Cu1 Cu2 40.51(18) . .
O4 Cu1 Cu2 39.81(15) . .
N2 Cu1 Cu2 141.2(2) . .
O2 Cu1 Cu2 94.02(17) . .
N3 Cu2 O4 166.0(3) . .
N3 Cu2 O1 91.4(3) . .
O4 Cu2 O1 80.0(2) . .
N3 Cu2 N4 86.6(4) . .
O4 Cu2 N4 102.5(3) . .
O1 Cu2 N4 176.6(3) . .
N3 Cu2 Cu1 131.1(3) . .
O4 Cu2 Cu1 40.68(15) . .
O1 Cu2 Cu1 39.80(16) . .
N4 Cu2 Cu1 142.3(3) . .
O7 Cu3 O5 169.6(2) 7 .
O7 Cu3 O6 88.9(2) 7 7
O5 Cu3 O6 88.7(2) . 7
O7 Cu3 O8 93.0(2) 7 .
O5 Cu3 O8 87.6(2) . .
O6 Cu3 O8 169.6(2) 7 .
O7 Cu3 O4 98.5(2) 7 .
O5 Cu3 O4 91.9(2) . .
O6 Cu3 O4 99.2(2) 7 .
O8 Cu3 O4 90.7(2) . .
O7 Cu3 Cu3 84.11(18) 7 7
O5 Cu3 Cu3 85.58(18) . 7
O6 Cu3 Cu3 84.64(15) 7 7
O8 Cu3 Cu3 85.34(16) . 7
O4 Cu3 Cu3 175.41(15) . 7
C1 O1 Cu1 129.3(6) . .
C1 O1 Cu2 130.6(5) . .
Cu1 O1 Cu2 99.7(3) . .
O1 C1 C2 120.4(9) . .
O1 C1 C6 122.0(8) . .
C2 C1 C6 117.6(8) . .
C1 C2 C3 119.7(11) . .
C1 C2 C13 124.3(9) . .
C3 C2 C13 115.9(10) . .
C4 C3 C2 121.9(11) . .
C4 C3 H3 119.0 . .
C2 C3 H3 119.0 . .
C5 C4 C3 117.8(11) . .
C5 C4 C7 122.3(15) . .
C3 C4 C7 119.8(13) . .
C4 C5 C6 124.0(12) . .
C4 C5 H5 118.0 . .
C6 C5 H5 118.0 . .
C5 C6 C8 119.1(10) . .
C5 C6 C1 118.9(9) . .
C8 C6 C1 121.9(9) . .
C4 C7 H7A 109.5 . .
C4 C7 H7B 109.5 . .
H7A C7 H7B 109.5 . .
C4 C7 H7C 109.5 . .
H7A C7 H7C 109.5 . .
H7B C7 H7C 109.5 . .
N1 C8 C6 128.9(10) . .
N1 C8 H8 115.6 . .
C6 C8 H8 115.6 . .
C8 N1 C9 122.5(9) . .
C8 N1 Cu1 125.8(7) . .
C9 N1 Cu1 111.7(7) . .
C10 C9 N1 107.9(9) . .
C10 C9 H9A 110.1 . .
N1 C9 H9A 110.1 . .
C10 C9 H9B 110.1 . .
N1 C9 H9B 110.1 . .
H9A C9 H9B 108.4 . .
C9 C10 N2 108.9(9) . .
C9 C10 H10A 109.9 . .
N2 C10 H10A 109.9 . .
C9 C10 H10B 109.9 . .
N2 C10 H10B 109.9 . .
H10A C10 H10B 108.3 . .
C11 N2 C10 113.2(8) . .
C11 N2 Cu1 113.5(6) . .
C10 N2 Cu1 104.8(6) . .
C11 N2 H2 108.0 . .
C10 N2 H2 108.9 . .
Cu1 N2 H2 108.2 . .
N2 C11 C12 112.4(8) . .
N2 C11 H11A 109.1 . .
C12 C11 H11A 109.1 . .
N2 C11 H11B 109.1 . .
C12 C11 H11B 109.1 . .
H11A C11 H11B 107.9 . .
O2 C12 C11 107.0(9) . .
O2 C12 H12A 110.3 . .
C11 C12 H12A 110.3 . .
O2 C12 H12B 110.3 . .
C11 C12 H12B 110.3 . .
H12A C12 H12B 108.6 . .
C12 O2 Cu1 101.2(6) . .
C12 O2 H2A 109.4 . .
Cu1 O2 H2A 124.4 . .
N3 C13 C2 126.8(9) . .
N3 C13 H13 116.6 . .
C2 C13 H13 116.6 . .
C13 N3 C14 123.4(10) . .
C13 N3 Cu2 126.3(7) . .
C14 N3 Cu2 110.3(8) . .
C15B C14 C15A 37(2) . .
C15B C14 N3 118.9(16) . .
C15A C14 N3 110.5(11) . .
C15B C14 H14A 73.1 . .
C15A C14 H14A 109.5 . .
N3 C14 H14A 109.5 . .
C15B C14 H14B 128.0 . .
C15A C14 H14B 109.5 . .
N3 C14 H14B 109.5 . .
H14A C14 H14B 108.1 . .
C14 C15A N4 110.1(12) . .
C14 C15A H15A 109.6 . .
N4 C15A H15A 109.6 . .
C14 C15A H15B 109.6 . .
N4 C15A H15B 109.6 . .
H15A C15A H15B 108.1 . .
C14 C15B N4 110.5(14) . .
C14 C15B H15C 109.6 . .
N4 C15B H15C 109.6 . .
C14 C15B H15D 109.6 . .
N4 C15B H15D 109.6 . .
H15C C15B H15D 108.1 . .
C15A N4 C15B 33.3(18) . .
C15A N4 C16 101.1(10) . .
C15B N4 C16 120(2) . .
C15A N4 Cu2 103.1(8) . .
C15B N4 Cu2 109.3(12) . .
C16 N4 Cu2 120.9(8) . .
C15A N4 H40 114.1 . .
C15B N4 H40 81.5 . .
C16 N4 H40 108.9 . .
Cu2 N4 H40 108.6 . .
C17A C16 C17B 18.3(19) . .
C17A C16 N4 125.0(16) . .
C17B C16 N4 107.1(15) . .
C17A C16 H16A 106.1 . .
C17B C16 H16A 111.5 . .
N4 C16 H16A 106.1 . .
C17A C16 H16B 106.1 . .
C17B C16 H16B 118.9 . .
N4 C16 H16B 106.1 . .
H16A C16 H16B 106.3 . .
C16 C17A O3 110.0(14) . .
C16 C17A H17A 109.7 . .
O3 C17A H17A 109.7 . .
C16 C17A H17B 109.7 . .
O3 C17A H17B 109.7 . .
H17A C17A H17B 108.2 . .
C16 C17B O3 109.0(14) . .
C16 C17B H17C 109.9 . .
O3 C17B H17C 109.9 . .
C16 C17B H17D 109.9 . .
O3 C17B H17D 109.9 . .
H17C C17B H17D 108.3 . .
C17A O3 C17B 17.9(18) . .
C17A O3 H3O 152.2(13) . .
C17B O3 H3O 150.0(14) . .
Cu2 O4 Cu1 99.5(2) . .
Cu2 O4 Cu3 108.9(2) . .
Cu1 O4 Cu3 104.6(2) . .
Cu2 O4 H4 114.2 . .
Cu1 O4 H4 114.2 . .
Cu3 O4 H4 114.2 . .
C18 O5 Cu3 120.5(5) . .
C18 O7 Cu3 124.2(6) . 7
O7 C18 O5 125.2(8) . .
O7 C18 C19 117.8(8) . .
O5 C18 C19 117.0(8) . .
C20 C19 C18 111.1(7) . .
C20 C19 H19A 109.4 . .
C18 C19 H19A 109.4 . .
C20 C19 H19B 109.4 . .
C18 C19 H19B 109.4 . .
H19A C19 H19B 108.0 . .
C25 C20 C21 118.4(11) . .
C25 C20 C19 121.6(11) . .
C21 C20 C19 119.9(9) . .
C22 C21 C20 121.1(14) . .
C22 C21 H21 119.5 . .
C20 C21 H21 119.5 . .
C23 C22 C21 119.1(17) . .
C23 C22 H22 120.5 . .
C21 C22 H22 120.5 . .
C22 C23 C24 120.0(15) . .
C22 C23 H23 120.0 . .
C24 C23 H23 120.0 . .
C25 C24 C23 119.1(15) . .
C25 C24 H24 120.4 . .
C23 C24 H24 120.4 . .
C20 C25 C24 121.6(14) . .
C20 C25 H25 119.2 . .
C24 C25 H25 119.2 . .
C26 O6 Cu3 122.4(5) . 7
C26 O8 Cu3 122.5(5) . .
O8 C26 O6 124.7(7) . .
O8 C26 C27 118.0(7) . .
O6 C26 C27 117.4(7) . .
C26 C27 C28 116.2(7) . .
C26 C27 H27A 108.2 . .
C28 C27 H27A 108.2 . .
C26 C27 H27B 108.2 . .
C28 C27 H27B 108.2 . .
H27A C27 H27B 107.4 . .
C33 C28 C29 118.0(8) . .
C33 C28 C27 121.3(8) . .
C29 C28 C27 120.6(8) . .
C28 C29 C30 121.8(9) . .
C28 C29 H29 119.1 . .
C30 C29 H29 119.1 . .
C29 C30 C31 120.0(9) . .
C29 C30 H30 120.0 . .
C31 C30 H30 120.0 . .
C32 C31 C30 119.2(9) . .
C32 C31 H31 120.4 . .
C30 C31 H31 120.4 . .
C31 C32 C33 120.7(9) . .
C31 C32 H32 119.6 . .
C33 C32 H32 119.6 . .
C28 C33 C32 120.2(9) . .
C28 C33 H33 119.9 . .
C32 C33 H33 119.9 . .
O9 Cl1 O10 109.8(11) . .
O9 Cl1 O12A 109.2(15) . .
O10 Cl1 O12A 122.5(15) . .
O9 Cl1 O12B 110.2(18) . .
O10 Cl1 O12B 89.3(18) . .
O12A Cl1 O12B 37.7(17) . .
O9 Cl1 O11 112.9(13) . .
O10 Cl1 O11 110.1(9) . .
O12A Cl1 O11 91.2(17) . .
O12B Cl1 O11 122(2) . .
O13 Cl2 O14 121.1(10) . .
O13 Cl2 O15A 120.4(13) . .
O14 Cl2 O15A 117.7(13) . .
O13 Cl2 O16A 84.4(15) . .
O14 Cl2 O16A 95.3(15) . .
O15A Cl2 O16A 100.0(14) . .
O13 Cl2 O16B 116.1(13) . .
O14 Cl2 O16B 113.3(13) . .
O15A Cl2 O16B 41.2(13) . .
O16A Cl2 O16B 59.1(10) . .
O13 Cl2 O15B 98.9(16) . .
O14 Cl2 O15B 101.9(15) . .
O15A Cl2 O15B 59.0(10) . .
O16A Cl2 O15B 157.4(19) . .
O16B Cl2 O15B 100.2(14) . .

loop_
_geom_bond_atom_site_label_1
_geom_bond_atom_site_label_2
_geom_bond_distance
_geom_bond_site_symmetry_2
Cu1 N1 1.929(8) .
Cu1 O1 1.930(5) .
Cu1 O4 1.964(5) .
Cu1 N2 2.008(7) .
Cu1 O2 2.436(7) .
Cu1 Cu2 2.9719(15) .
Cu2 N3 1.917(8) .
Cu2 O4 1.929(5) .
Cu2 O1 1.958(6) .
Cu2 N4 2.009(9) .
Cu3 O7 1.941(6) 7
Cu3 O5 1.970(6) .
Cu3 O6 1.983(5) 7
Cu3 O8 1.986(5) .
Cu3 O4 2.139(5) .
Cu3 Cu3 2.5781(18) 7
O1 C1 1.321(10) .
C1 C2 1.414(12) .
C1 C6 1.440(13) .
C2 C3 1.414(14) .
C2 C13 1.424(15) .
C3 C4 1.384(17) .
C3 H3 0.9300 .
C4 C5 1.360(16) .
C4 C7 1.525(17) .
C5 C6 1.387(14) .
C5 H5 0.9300 .
C6 C8 1.411(14) .
C7 H7A 0.9600 .
C7 H7B 0.9600 .
C7 H7C 0.9600 .
C8 N1 1.272(12) .
C8 H8 0.9300 .
N1 C9 1.483(12) .
C9 C10 1.476(16) .
C9 H9A 0.9700 .
C9 H9B 0.9700 .
C10 N2 1.488(15) .
C10 H10A 0.9700 .
C10 H10B 0.9700 .
N2 C11 1.470(13) .
N2 H2 0.9101 .
C11 C12 1.474(17) .
C11 H11A 0.9700 .
C11 H11B 0.9700 .
C12 O2 1.427(12) .
C12 H12A 0.9700 .
C12 H12B 0.9700 .
O2 H2A 0.8201 .
C13 N3 1.307(15) .
C13 H13 0.9300 .
N3 C14 1.490(15) .
C14 C15B 1.38(2) .
C14 C15A 1.388(18) .
C14 H14A 0.9700 .
C14 H14B 0.9700 .
C15A N4 1.529(15) .
C15A H15A 0.9700 .
C15A H15B 0.9700 .
C15B N4 1.530(17) .
C15B H15C 0.9700 .
C15B H15D 0.9700 .
N4 C16 1.56(2) .
N4 H40 0.9099 .
C16 C17A 1.39(2) .
C16 C17B 1.40(2) .
C16 H16A 0.9700 .
C16 H16B 0.9700 .
C17A O3 1.425(16) .
C17A H17A 0.9700 .
C17A H17B 0.9700 .
C17B O3 1.431(16) .
C17B H17C 0.9700 .
C17B H17D 0.9700 .
O3 H3O 1.006(10) .
O4 H4 0.9800 .
O5 C18 1.266(10) .
O7 C18 1.244(10) .
O7 Cu3 1.941(6) 7
C18 C19 1.527(12) .
C19 C20 1.510(13) .
C19 H19A 0.9700 .
C19 H19B 0.9700 .
C20 C25 1.339(14) .
C20 C21 1.383(16) .
C21 C22 1.381(19) .
C21 H21 0.9300 .
C22 C23 1.35(3) .
C22 H22 0.9300 .
C23 C24 1.39(2) .
C23 H23 0.9300 .
C24 C25 1.37(2) .
C24 H24 0.9300 .
C25 H25 0.9300 .
O6 C26 1.279(9) .
O6 Cu3 1.983(5) 7
O8 C26 1.243(9) .
C26 C27 1.509(11) .
C27 C28 1.511(12) .
C27 H27A 0.9700 .
C27 H27B 0.9700 .
C28 C33 1.373(12) .
C28 C29 1.374(11) .
C29 C30 1.374(13) .
C29 H29 0.9300 .
C30 C31 1.376(14) .
C30 H30 0.9300 .
C31 C32 1.354(14) .
C31 H31 0.9300 .
C32 C33 1.401(13) .
C32 H32 0.9300 .
C33 H33 0.9300 .
Cl1 O9 1.429(9) .
Cl1 O10 1.435(8) .
Cl1 O12A 1.446(10) .
Cl1 O12B 1.447(10) .
Cl1 O11 1.453(9) .
Cl2 O13 1.355(8) .
Cl2 O14 1.357(7) .
Cl2 O15A 1.363(10) .
Cl2 O16A 1.365(10) .
Cl2 O16B 1.365(10) .
Cl2 O15B 1.370(10) .
